data_4135462
loop_
_publ_author_name
'Abe, Haruka'
'Kawasaki, Ayumi'
'Takeda, Takashi'
'Hoshino, Norihisa'
'Matsuda, Wakana'
'Seki, Shu'
'Akutagawa, Tomoyuki'

_publ_section_title
;
 Crystal Lattice Design of H2O-Tolerant n-Type Semiconducting Dianionic
 Naphthalenediimide Derivatives
;
_journal_name_full 'Journal of the American Chemical Society'
_journal_paper_doi 10.1021/jacs.0c11545
_journal_year 2020
_chemical_formula_moiety 'C20 H16 Cs2 N2 O10'
_chemical_formula_sum 'C20 H16 Cs2 N2 O10'
_chemical_formula_weight 710.16
_space_group_crystal_system triclinic
_space_group_IT_number 2
_space_group_name_Hall '-P 1'
_space_group_name_H-M_alt 'P -1'
_atom_sites_solution_hydrogens geom
_atom_sites_solution_primary direct
_atom_sites_solution_secondary difmap
_cell_angle_alpha 92.691(7)
_cell_angle_beta 95.914(7)
_cell_angle_gamma 98.420(7)
_cell_formula_units_Z 1
_cell_length_a 5.1996(11)
_cell_length_b 6.5535(14)
_cell_length_c 16.494(4)
_cell_measurement_reflns_used 1842
_cell_measurement_temperature 100
_cell_measurement_theta_max 68.08
_cell_measurement_theta_min 5.41
_cell_volume 551.9(2)
_computing_cell_refinement 'RAPID AUTO'
_computing_data_collection 'RAPID AUTO (Rigaku, ????)'
_computing_data_reduction 'RAPID AUTO'
_computing_molecular_graphics 'CrystalStructure 4.3'
_computing_publication_material 'CrystalStructure 4.3 (Rigaku, 2018)'
_computing_structure_refinement 'SHELXL97 (Sheldrick, 2008)'
_computing_structure_solution 'Il Milione (Burla, et al., 2007)'
_diffrn_ambient_temperature 100
_diffrn_detector_area_resol_mean 10.000
_diffrn_measured_fraction_theta_full 0.981
_diffrn_measured_fraction_theta_max 0.981
_diffrn_measurement_device_type 'Rigaku R-AXIS RAPID'
_diffrn_measurement_method \w
_diffrn_radiation_type 'Cu K\a'
_diffrn_radiation_wavelength 1.54187
_diffrn_reflns_av_R_equivalents 0.1326
_diffrn_reflns_av_unetI/netI 0.1426
_diffrn_reflns_Laue_measured_fraction_full 0.000
_diffrn_reflns_Laue_measured_fraction_max 0.000
_diffrn_reflns_limit_h_max 6
_diffrn_reflns_limit_h_min -6
_diffrn_reflns_limit_k_max 7
_diffrn_reflns_limit_k_min -7
_diffrn_reflns_limit_l_max 19
_diffrn_reflns_limit_l_min -19
_diffrn_reflns_number 6095
_diffrn_reflns_point_group_measured_fraction_full 0.000
_diffrn_reflns_point_group_measured_fraction_max 0.000
_diffrn_reflns_theta_full 68.190
_diffrn_reflns_theta_max 68.190
_diffrn_reflns_theta_min 5.403
_diffrn_standards_number 0
_exptl_absorpt_coefficient_mu 26.294
_exptl_absorpt_correction_T_max 0.769
_exptl_absorpt_correction_T_min 0.177
_exptl_absorpt_correction_type multi-scan
_exptl_absorpt_process_details 'ABSCOR (Rigaku, 1995)'
_exptl_crystal_colour white
_exptl_crystal_density_diffrn 2.136
_exptl_crystal_density_method 'not measured'
_exptl_crystal_description platelet
_exptl_crystal_F_000 340.00
_exptl_crystal_size_max 0.100
_exptl_crystal_size_mid 0.100
_exptl_crystal_size_min 0.010
_refine_diff_density_max 1.39
_refine_diff_density_min -0.98
_refine_ls_extinction_method none
_refine_ls_goodness_of_fit_ref 1.103
_refine_ls_hydrogen_treatment constr
_refine_ls_number_parameters 154
_refine_ls_number_reflns 1977
_refine_ls_number_restraints 0
_refine_ls_R_factor_all 0.1210
_refine_ls_R_factor_gt 0.0920
_refine_ls_shift/su_max 0.000
_refine_ls_structure_factor_coef Fsqd
_refine_ls_weighting_details 'w = 1/[\s^2^(Fo^2^)+(0.0970P)^2^+0.1397P] where P=(Fo^2^+2Fc^2^)/3'
_refine_ls_weighting_scheme calc
_refine_ls_wR_factor_gt 0.2190
_refine_ls_wR_factor_ref 0.2437
_reflns_number_gt 1325
_reflns_number_total 1977
_reflns_threshold_expression F^2^>2.0\s(F^2^)
_cod_data_source_file ja0c11545_si_006.cif
_cod_data_source_block 191121_NDI_Cs
_cod_database_code 4135462

loop_
_space_group_symop_id
_space_group_symop_operation_xyz
1 +X,+Y,+Z
2 -X,-Y,-Z

loop_
_atom_site_label
_atom_site_type_symbol
_atom_site_fract_x
_atom_site_fract_y
_atom_site_fract_z
_atom_site_U_iso_or_equiv
_atom_site_adp_type
_atom_site_occupancy
_atom_site_symmetry_multiplicity
_atom_site_calc_flag
_atom_site_refinement_flags
_atom_site_disorder_assembly
_atom_site_disorder_group
Cs1 Cs 0.20382(18) 0.85415(15) 0.90316(6) 0.0717(5) Uani 1 1 d . . .
O1 O 0.337(2) 0.7580(16) 0.7315(6) 0.070(3) Uani 1 1 d . . .
O2 O 0.598(2) 0.201(2) 0.6082(7) 0.086(4) Uani 1 1 d . . .
O3 O 0.741(3) 0.1065(19) 0.9022(8) 0.093(4) Uani 1 1 d . . .
O4 O 0.974(3) 0.393(3) 0.8788(13) 0.179(10) Uani 1 1 d . . .
O5 O 0.693(2) 0.664(2) 1.0008(8) 0.095(4) Uani 1 1 d . . .
N1 N 0.468(2) 0.4729(19) 0.6663(7) 0.056(3) Uani 1 1 d . . .
C1 C 0.039(3) 0.206(2) 0.4027(9) 0.063(4) Uani 1 1 d . . .
H1 H 0.0205 0.1066 0.3578 0.076 Uiso 1 1 calc R . .
C2 C 0.216(3) 0.194(2) 0.4667(8) 0.054(3) Uani 1 1 d . . .
H2 H 0.3182 0.0851 0.4669 0.065 Uiso 1 1 calc R . .
C3 C 0.254(3) 0.345(2) 0.5355(8) 0.054(3) Uani 1 1 d . . .
C4 C 0.097(2) 0.496(2) 0.5334(8) 0.049(3) Uani 1 1 d . . .
C5 C 0.117(3) 0.643(2) 0.5995(8) 0.055(3) Uani 1 1 d . . .
C6 C 0.309(3) 0.634(2) 0.6712(9) 0.059(4) Uani 1 1 d . . .
C7 C 0.453(3) 0.332(3) 0.6006(10) 0.066(4) Uani 1 1 d . . .
C8 C 0.671(3) 0.459(3) 0.7391(9) 0.067(4) Uani 1 1 d . . .
H3 H 0.7158 0.5958 0.7697 0.081 Uiso 1 1 calc R . .
H4 H 0.8324 0.4225 0.7192 0.081 Uiso 1 1 calc R . .
C9 C 0.565(3) 0.297(2) 0.7961(9) 0.065(4) Uani 1 1 d . . .
H5 H 0.4157 0.3415 0.8209 0.077 Uiso 1 1 calc R . .
H6 H 0.5027 0.1639 0.7643 0.077 Uiso 1 1 calc R . .
C10 C 0.779(3) 0.268(2) 0.8631(11) 0.067(4) Uani 1 1 d . . .

loop_
_atom_site_aniso_label
_atom_site_aniso_U_11
_atom_site_aniso_U_22
_atom_site_aniso_U_33
_atom_site_aniso_U_23
_atom_site_aniso_U_13
_atom_site_aniso_U_12
Cs1 0.0737(8) 0.0791(8) 0.0592(6) -0.0052(5) -0.0036(5) 0.0119(6)
O1 0.087(8) 0.072(7) 0.043(5) 0.006(5) -0.002(5) -0.009(6)
O2 0.096(8) 0.121(10) 0.059(7) 0.022(6) 0.015(6) 0.060(8)
O3 0.106(9) 0.077(8) 0.092(9) 0.026(7) -0.021(7) 0.012(7)
O4 0.095(10) 0.166(15) 0.24(2) 0.126(15) -0.086(12) -0.080(11)
O5 0.090(8) 0.108(10) 0.093(10) 0.009(8) 0.011(7) 0.034(8)
N1 0.037(6) 0.076(8) 0.052(6) 0.006(6) 0.000(5) -0.001(6)
C1 0.078(10) 0.057(9) 0.052(8) -0.008(7) 0.007(8) 0.007(8)
C2 0.067(9) 0.044(7) 0.057(8) 0.005(6) 0.009(7) 0.024(7)
C3 0.052(8) 0.061(8) 0.051(7) -0.002(6) 0.007(6) 0.013(7)
C4 0.051(8) 0.048(7) 0.048(7) 0.001(6) 0.009(6) 0.011(7)
C5 0.071(10) 0.050(8) 0.044(7) 0.003(6) 0.007(7) 0.011(7)
C6 0.049(8) 0.068(9) 0.059(9) 0.010(7) 0.004(7) 0.000(7)
C7 0.059(9) 0.078(11) 0.062(9) 0.011(8) 0.000(8) 0.014(9)
C8 0.048(8) 0.092(11) 0.051(8) -0.005(8) 0.005(7) -0.024(8)
C9 0.063(9) 0.065(9) 0.062(9) 0.005(7) -0.007(8) 0.010(8)
C10 0.063(10) 0.057(9) 0.084(11) 0.008(8) 0.002(9) 0.027(8)

loop_
_atom_type_symbol
_atom_type_description
_atom_type_scat_dispersion_real
_atom_type_scat_dispersion_imag
_atom_type_scat_source
C C 0.0181 0.0091
;
International Tables for Crystallography
(Vol. C, Tables 4.2.6.8 and 6.1.1.4)
;
H H 0.0000 0.0000
;
International Tables for Crystallography
(Vol. C, Table 6.1.1.4)
;
N N 0.0311 0.0180
;
International Tables for Crystallography
(Vol. C, Tables 4.2.6.8 and 6.1.1.4)
;
Cs Cs -0.7457 7.9052
;
International Tables for Crystallography
(Vol. C, Tables 4.2.6.8 and 6.1.1.4)
;
O O 0.0492 0.0322
;
International Tables for Crystallography
(Vol. C, Tables 4.2.6.8 and 6.1.1.4)
;

loop_
_geom_angle_atom_site_label_1
_geom_angle_atom_site_label_2
_geom_angle_atom_site_label_3
_geom_angle
_geom_angle_site_symmetry_1
_geom_angle_site_symmetry_3
_geom_angle_publ_flag
O3 Cs1 O1 77.1(3) 1_565 . ?
O3 Cs1 O4 135.7(5) 1_565 1_455 ?
O1 Cs1 O4 79.7(5) . 1_455 ?
O3 Cs1 O3 115.6(4) 1_565 1_465 ?
O1 Cs1 O3 111.9(3) . 1_465 ?
O4 Cs1 O3 108.0(4) 1_455 1_465 ?
O3 Cs1 O3 91.0(4) 1_565 2_667 ?
O1 Cs1 O3 159.2(4) . 2_667 ?
O4 Cs1 O3 98.1(4) 1_455 2_667 ?
O3 Cs1 O3 88.6(3) 1_465 2_667 ?
O3 Cs1 O5 64.4(3) 1_565 . ?
O1 Cs1 O5 96.5(3) . . ?
O4 Cs1 O5 81.6(4) 1_455 . ?
O3 Cs1 O5 151.0(3) 1_465 . ?
O3 Cs1 O5 62.7(3) 2_667 . ?
O3 Cs1 O5 151.4(4) 1_565 1_455 ?
O1 Cs1 O5 131.2(3) . 1_455 ?
O4 Cs1 O5 59.8(5) 1_455 1_455 ?
O3 Cs1 O5 62.8(3) 1_465 1_455 ?
O3 Cs1 O5 60.8(3) 2_667 1_455 ?
O5 Cs1 O5 102.6(4) . 1_455 ?
O3 Cs1 O5 62.9(3) 1_565 2_677 ?
O1 Cs1 O5 124.4(3) . 2_677 ?
O4 Cs1 O5 155.4(5) 1_455 2_677 ?
O3 Cs1 O5 60.9(3) 1_465 2_677 ?
O3 Cs1 O5 61.5(3) 2_667 2_677 ?
O5 Cs1 O5 98.9(3) . 2_677 ?
O5 Cs1 O5 96.4(3) 1_455 2_677 ?
O3 Cs1 C10 100.0(4) 1_565 1_465 ?
O1 Cs1 C10 100.5(3) . 1_465 ?
O4 Cs1 C10 121.1(4) 1_455 1_465 ?
O3 Cs1 C10 18.1(3) 1_465 1_465 ?
O3 Cs1 C10 98.3(4) 2_667 1_465 ?
O5 Cs1 C10 153.6(4) . 1_465 ?
O5 Cs1 C10 80.9(3) 1_455 1_465 ?
O5 Cs1 C10 54.8(3) 2_677 1_465 ?
O3 Cs1 C9 38.4(3) 1_565 1_565 ?
O1 Cs1 C9 62.6(3) . 1_565 ?
O4 Cs1 C9 142.3(5) 1_455 1_565 ?
O3 Cs1 C9 87.2(3) 1_465 1_565 ?
O3 Cs1 C9 117.1(3) 2_667 1_565 ?
O5 Cs1 C9 101.8(3) . 1_565 ?
O5 Cs1 C9 149.6(3) 1_455 1_565 ?
O5 Cs1 C9 62.1(3) 2_677 1_565 ?
C10 Cs1 C9 69.3(4) 1_465 1_565 ?
O3 Cs1 C10 16.0(3) 1_565 1_565 ?
O1 Cs1 C10 72.7(3) . 1_565 ?
O4 Cs1 C10 144.8(5) 1_455 1_565 ?
O3 Cs1 C10 102.4(3) 1_465 1_565 ?
O3 Cs1 C10 100.1(4) 2_667 1_565 ?
O5 Cs1 C10 80.4(3) . 1_565 ?
O5 Cs1 C10 154.3(3) 1_455 1_565 ?
O5 Cs1 C10 58.0(3) 2_677 1_565 ?
C10 Cs1 C10 85.7(3) 1_465 1_565 ?
C9 Cs1 C10 22.8(3) 1_565 1_565 ?
O3 Cs1 Cs1 47.0(3) 1_565 2_677 ?
O1 Cs1 Cs1 121.9(2) . 2_677 ?
O4 Cs1 Cs1 126.8(3) 1_455 2_677 ?
O3 Cs1 Cs1 106.4(2) 1_465 2_677 ?
O3 Cs1 Cs1 44.0(2) 2_667 2_677 ?
O5 Cs1 Cs1 50.6(2) . 2_677 ?
O5 Cs1 Cs1 104.7(2) 1_455 2_677 ?
O5 Cs1 Cs1 48.3(2) 2_677 2_677 ?
C10 Cs1 Cs1 103.1(3) 1_465 2_677 ?
C9 Cs1 Cs1 77.8(2) 1_565 2_677 ?
C10 Cs1 Cs1 57.3(3) 1_565 2_677 ?
C6 O1 Cs1 147.8(8) . . ?
C10 O3 Cs1 122.7(11) . 1_545 ?
C10 O3 Cs1 112.3(10) . 1_645 ?
Cs1 O3 Cs1 115.6(4) 1_545 1_645 ?
C10 O3 Cs1 119.5(11) . 2_667 ?
Cs1 O3 Cs1 89.0(3) 1_545 2_667 ?
Cs1 O3 Cs1 91.4(3) 1_645 2_667 ?
C10 O4 Cs1 146.2(14) . 1_655 ?
Cs1 O5 Cs1 102.6(3) . 1_655 ?
Cs1 O5 Cs1 81.1(3) . 2_677 ?
Cs1 O5 Cs1 83.6(3) 1_655 2_677 ?
C7 N1 C6 124.8(13) . . ?
C7 N1 C8 117.9(14) . . ?
C6 N1 C8 117.4(12) . . ?
C2 C1 C5 121.7(14) . 2_566 ?
C2 C1 H1 119.2 . . ?
C5 C1 H1 119.2 2_566 . ?
C1 C2 C3 120.9(13) . . ?
C1 C2 H2 119.6 . . ?
C3 C2 H2 119.6 . . ?
C4 C3 C7 123.6(13) . . ?
C4 C3 C2 117.4(13) . . ?
C7 C3 C2 118.9(14) . . ?
C3 C4 C5 120.4(13) . . ?
C3 C4 C4 121.4(15) . 2_566 ?
C5 C4 C4 118.2(16) . 2_566 ?
C1 C5 C4 120.3(14) 2_566 . ?
C1 C5 C6 120.2(13) 2_566 . ?
C4 C5 C6 119.5(14) . . ?
O1 C6 N1 121.2(14) . . ?
O1 C6 C5 123.0(15) . . ?
N1 C6 C5 115.8(13) . . ?
O2 C7 N1 115.7(15) . . ?
O2 C7 C3 128.1(16) . . ?
N1 C7 C3 115.9(15) . . ?
N1 C8 C9 110.7(11) . . ?
N1 C8 H3 109.5 . . ?
C9 C8 H3 109.5 . . ?
N1 C8 H4 109.5 . . ?
C9 C8 H4 109.5 . . ?
H3 C8 H4 108.1 . . ?
C10 C9 C8 110.2(13) . . ?
C10 C9 Cs1 80.0(8) . 1_545 ?
C8 C9 Cs1 168.9(10) . 1_545 ?
C10 C9 H5 109.6 . . ?
C8 C9 H5 109.6 . . ?
Cs1 C9 H5 69.3 1_545 . ?
C10 C9 H6 109.6 . . ?
C8 C9 H6 109.6 . . ?
Cs1 C9 H6 61.6 1_545 . ?
H5 C9 H6 108.1 . . ?
O4 C10 O3 121.5(16) . . ?
O4 C10 C9 121.8(15) . . ?
O3 C10 C9 116.6(15) . . ?
O4 C10 Cs1 87.5(12) . 1_645 ?
O3 C10 Cs1 49.6(8) . 1_645 ?
C9 C10 Cs1 134.2(10) . 1_645 ?
O4 C10 Cs1 157.7(14) . 1_545 ?
O3 C10 Cs1 41.3(9) . 1_545 ?
C9 C10 Cs1 77.1(8) . 1_545 ?
Cs1 C10 Cs1 85.7(3) 1_645 1_545 ?

loop_
_geom_bond_atom_site_label_1
_geom_bond_atom_site_label_2
_geom_bond_distance
_geom_bond_site_symmetry_2
_geom_bond_publ_flag
Cs1 O3 3.031(13) 1_565 ?
Cs1 O1 3.043(10) . ?
Cs1 O4 3.075(17) 1_455 ?
Cs1 O3 3.114(13) 1_465 ?
Cs1 O3 3.189(13) 2_667 ?
Cs1 O5 3.298(13) . ?
Cs1 O5 3.362(12) 1_455 ?
Cs1 O5 3.409(13) 2_677 ?
Cs1 C10 3.781(15) 1_465 ?
Cs1 C9 3.827(15) 1_565 ?
Cs1 C10 3.867(17) 1_565 ?
Cs1 Cs1 4.361(2) 2_677 ?
O1 C6 1.239(17) . ?
O2 C7 1.224(17) . ?
O3 C10 1.267(18) . ?
O3 Cs1 3.031(13) 1_545 ?
O3 Cs1 3.114(13) 1_645 ?
O3 Cs1 3.189(13) 2_667 ?
O4 C10 1.201(19) . ?
O4 Cs1 3.075(17) 1_655 ?
O5 Cs1 3.362(12) 1_655 ?
O5 Cs1 3.409(13) 2_677 ?
N1 C7 1.38(2) . ?
N1 C6 1.437(18) . ?
N1 C8 1.530(18) . ?
C1 C2 1.341(19) . ?
C1 C5 1.368(19) 2_566 ?
C1 H1 0.9500 . ?
C2 C3 1.449(18) . ?
C2 H2 0.9500 . ?
C3 C4 1.371(18) . ?
C3 C7 1.43(2) . ?
C4 C5 1.405(17) . ?
C4 C4 1.43(3) 2_566 ?
C5 C1 1.368(19) 2_566 ?
C5 C6 1.47(2) . ?
C8 C9 1.53(2) . ?
C8 H3 0.9900 . ?
C8 H4 0.9900 . ?
C9 C10 1.52(2) . ?
C9 Cs1 3.827(15) 1_545 ?
C9 H5 0.9900 . ?
C9 H6 0.9900 . ?
C10 Cs1 3.781(15) 1_645 ?
C10 Cs1 3.867(17) 1_545 ?

loop_
_geom_torsion_atom_site_label_1
_geom_torsion_atom_site_label_2
_geom_torsion_atom_site_label_3
_geom_torsion_atom_site_label_4
_geom_torsion
_geom_torsion_site_symmetry_1
_geom_torsion_site_symmetry_2
_geom_torsion_site_symmetry_3
_geom_torsion_site_symmetry_4
_geom_torsion_publ_flag
O3 Cs1 O1 C6 152(2) 1_565 . . . ?
O4 Cs1 O1 C6 10(2) 1_455 . . . ?
O3 Cs1 O1 C6 -95(2) 1_465 . . . ?
O3 Cs1 O1 C6 96(2) 2_667 . . . ?
O5 Cs1 O1 C6 90(2) . . . . ?
O5 Cs1 O1 C6 -23(2) 1_455 . . . ?
O5 Cs1 O1 C6 -164(2) 2_677 . . . ?
C10 Cs1 O1 C6 -110(2) 1_465 . . . ?
C9 Cs1 O1 C6 -170(2) 1_565 . . . ?
C10 Cs1 O1 C6 168(2) 1_565 . . . ?
Cs1 Cs1 O1 C6 137(2) 2_677 . . . ?
O3 Cs1 O5 Cs1 -27.1(4) 1_565 . . 1_655 ?
O1 Cs1 O5 Cs1 45.1(4) . . . 1_655 ?
O4 Cs1 O5 Cs1 123.6(6) 1_455 . . 1_655 ?
O3 Cs1 O5 Cs1 -124.2(6) 1_465 . . 1_655 ?
O3 Cs1 O5 Cs1 -132.7(5) 2_667 . . 1_655 ?
O5 Cs1 O5 Cs1 180.0 1_455 . . 1_655 ?
O5 Cs1 O5 Cs1 -81.3(3) 2_677 . . 1_655 ?
C10 Cs1 O5 Cs1 -85.1(8) 1_465 . . 1_655 ?
C9 Cs1 O5 Cs1 -18.2(4) 1_565 . . 1_655 ?
C10 Cs1 O5 Cs1 -26.0(4) 1_565 . . 1_655 ?
Cs1 Cs1 O5 Cs1 -81.3(3) 2_677 . . 1_655 ?
O3 Cs1 O5 Cs1 54.2(3) 1_565 . . 2_677 ?
O1 Cs1 O5 Cs1 126.4(3) . . . 2_677 ?
O4 Cs1 O5 Cs1 -155.1(5) 1_455 . . 2_677 ?
O3 Cs1 O5 Cs1 -42.9(7) 1_465 . . 2_677 ?
O3 Cs1 O5 Cs1 -51.4(3) 2_667 . . 2_677 ?
O5 Cs1 O5 Cs1 -98.7(3) 1_455 . . 2_677 ?
O5 Cs1 O5 Cs1 0.0 2_677 . . 2_677 ?
C10 Cs1 O5 Cs1 -3.8(8) 1_465 . . 2_677 ?
C9 Cs1 O5 Cs1 63.1(3) 1_565 . . 2_677 ?
C10 Cs1 O5 Cs1 55.3(3) 1_565 . . 2_677 ?
C5 C1 C2 C3 -2(2) 2_566 . . . ?
C1 C2 C3 C4 1.8(19) . . . . ?
C1 C2 C3 C7 -177.4(13) . . . . ?
C7 C3 C4 C5 -3(2) . . . . ?
C2 C3 C4 C5 177.6(12) . . . . ?
C7 C3 C4 C4 179.5(15) . . . 2_566 ?
C2 C3 C4 C4 0(2) . . . 2_566 ?
C3 C4 C5 C1 179.7(13) . . . 2_566 ?
C4 C4 C5 C1 -3(2) 2_566 . . 2_566 ?
C3 C4 C5 C6 0.1(18) . . . . ?
C4 C4 C5 C6 177.4(13) 2_566 . . . ?
Cs1 O1 C6 N1 -85(2) . . . . ?
Cs1 O1 C6 C5 96(2) . . . . ?
C7 N1 C6 O1 -178.4(13) . . . . ?
C8 N1 C6 O1 0.8(17) . . . . ?
C7 N1 C6 C5 0.2(18) . . . . ?
C8 N1 C6 C5 179.4(10) . . . . ?
C1 C5 C6 O1 0(2) 2_566 . . . ?
C4 C5 C6 O1 179.9(12) . . . . ?
C1 C5 C6 N1 -178.2(12) 2_566 . . . ?
C4 C5 C6 N1 1.4(17) . . . . ?
C6 N1 C7 O2 -177.8(12) . . . . ?
C8 N1 C7 O2 3.0(19) . . . . ?
C6 N1 C7 C3 -3.0(19) . . . . ?
C8 N1 C7 C3 177.8(11) . . . . ?
C4 C3 C7 O2 178.7(15) . . . . ?
C2 C3 C7 O2 -2(2) . . . . ?
C4 C3 C7 N1 5(2) . . . . ?
C2 C3 C7 N1 -176.2(12) . . . . ?
C7 N1 C8 C9 -83.2(15) . . . . ?
C6 N1 C8 C9 97.5(15) . . . . ?
N1 C8 C9 C10 173.8(13) . . . . ?
N1 C8 C9 Cs1 17(6) . . . 1_545 ?
Cs1 O4 C10 O3 -137(2) 1_655 . . . ?
Cs1 O4 C10 C9 42(4) 1_655 . . . ?
Cs1 O4 C10 Cs1 -175(3) 1_655 . . 1_645 ?
Cs1 O4 C10 Cs1 -103(3) 1_655 . . 1_545 ?
Cs1 O3 C10 O4 161.2(18) 1_545 . . . ?
Cs1 O3 C10 O4 -54(2) 1_645 . . . ?
Cs1 O3 C10 O4 51(2) 2_667 . . . ?
Cs1 O3 C10 C9 -18.2(19) 1_545 . . . ?
Cs1 O3 C10 C9 126.7(12) 1_645 . . . ?
Cs1 O3 C10 C9 -128.1(12) 2_667 . . . ?
Cs1 O3 C10 Cs1 -144.9(14) 1_545 . . 1_645 ?
Cs1 O3 C10 Cs1 105.2(11) 2_667 . . 1_645 ?
Cs1 O3 C10 Cs1 144.9(14) 1_645 . . 1_545 ?
Cs1 O3 C10 Cs1 -109.8(13) 2_667 . . 1_545 ?
C8 C9 C10 O4 17(3) . . . . ?
Cs1 C9 C10 O4 -167(2) 1_545 . . . ?
C8 C9 C10 O3 -163.5(14) . . . . ?
Cs1 C9 C10 O3 12.2(13) 1_545 . . . ?
C8 C9 C10 Cs1 -105.0(15) . . . 1_645 ?
Cs1 C9 C10 Cs1 70.7(11) 1_545 . . 1_645 ?
C8 C9 C10 Cs1 -175.7(12) . . . 1_545 ?
